data_4518164
loop_
_publ_author_name
'Sugawara, Masumi'
'Ohnishi, Rikako'
'Ezawa, Tetsuya'
'Akakabe, Mai'
'Sawamura, Miki'
'Hojo, Daiki'
'Hashizume, Daisuke'
'Sohtome, Yoshihiro'
'Sodeoka, Mikiko'

_publ_section_title
;
 Regiodivergent Oxidative Cross-Coupling of Catechols with Persistent
 tert-Carbon Radicals
;
_journal_name_full 'ACS Catalysis'
_journal_page_first 12770
_journal_page_last 12782
_journal_paper_doi 10.1021/acscatal.0c03986
_journal_year 2020
_chemical_formula_moiety 'C27 H27 N O5'
_chemical_formula_sum 'C27 H27 N O5'
_chemical_formula_weight 445.49
_space_group_crystal_system monoclinic
_space_group_IT_number 14
_space_group_name_Hall '-P 2ybc'
_space_group_name_H-M_alt 'P 1 21/c 1'
_atom_sites_solution_hydrogens difmap
_atom_sites_solution_primary direct
_atom_sites_solution_secondary difmap
_audit_creation_method SHELXL-2014/7
_cell_angle_alpha 90
_cell_angle_beta 90.591(2)
_cell_angle_gamma 90
_cell_formula_units_Z 8
_cell_length_a 13.9717(3)
_cell_length_b 22.3087(6)
_cell_length_c 15.0640(3)
_cell_measurement_reflns_used 36613
_cell_measurement_temperature 90
_cell_measurement_theta_max 32.7390
_cell_measurement_theta_min 2.0550
_cell_volume 4695.06(19)
_computing_cell_refinement 'CrysAlisPro 1.171.38.43 (Rigaku OD, 2015)'
_computing_data_collection CrystalClear
_computing_data_reduction 'CrysAlisPro 1.171.38.43 (Rigaku OD, 2015)'
_computing_molecular_graphics SV
_computing_publication_material SHELXL-2014/7
_computing_structure_refinement SHELXL-2014/7
_computing_structure_solution SHELXT
_diffrn_ambient_temperature 90
_diffrn_detector_area_resol_mean 7.31
_diffrn_measured_fraction_theta_full 0.998
_diffrn_measured_fraction_theta_max 0.998
_diffrn_measurement_device_type 'Rigaku AFC-8 with Saturn70 CCD'
_diffrn_measurement_method \w-scan
_diffrn_radiation_type MoK\a
_diffrn_radiation_wavelength 0.71073
_diffrn_reflns_av_R_equivalents 0.1501
_diffrn_reflns_av_unetI/netI 0.0519
_diffrn_reflns_Laue_measured_fraction_full 0.998
_diffrn_reflns_Laue_measured_fraction_max 0.998
_diffrn_reflns_limit_h_max 18
_diffrn_reflns_limit_h_min -18
_diffrn_reflns_limit_k_max 28
_diffrn_reflns_limit_k_min -28
_diffrn_reflns_limit_l_max 19
_diffrn_reflns_limit_l_min -19
_diffrn_reflns_number 183778
_diffrn_reflns_point_group_measured_fraction_full 0.998
_diffrn_reflns_point_group_measured_fraction_max 0.998
_diffrn_reflns_theta_full 25.242
_diffrn_reflns_theta_max 27.484
_diffrn_reflns_theta_min 1.631
_diffrn_source 'Fine-focus rotating anode'
_exptl_absorpt_coefficient_mu 0.087
_exptl_absorpt_correction_T_max 1.00000
_exptl_absorpt_correction_T_min 0.92748
_exptl_absorpt_correction_type multi-scan
_exptl_absorpt_process_details
;
CrysAlisPro 1.171.38.43 (Rigaku Oxford Diffraction, 2015)
Empirical absorption correction using spherical harmonics,
 implemented in SCALE3 ABSPACK scaling algorithm.
;
_exptl_crystal_colour colourless
_exptl_crystal_density_diffrn 1.260
_exptl_crystal_description plate
_exptl_crystal_F_000 1888
_exptl_crystal_size_max 0.07
_exptl_crystal_size_mid 0.05
_exptl_crystal_size_min 0.03
_refine_diff_density_max 0.312
_refine_diff_density_min -0.226
_refine_diff_density_rms 0.049
_refine_ls_extinction_method none
_refine_ls_goodness_of_fit_ref 1.005
_refine_ls_hydrogen_treatment mixed
_refine_ls_matrix_type full
_refine_ls_number_parameters 621
_refine_ls_number_reflns 10750
_refine_ls_number_restraints 0
_refine_ls_restrained_S_all 1.005
_refine_ls_R_factor_all 0.0938
_refine_ls_R_factor_gt 0.0541
_refine_ls_shift/su_max 0.000
_refine_ls_shift/su_mean 0.000
_refine_ls_structure_factor_coef Fsqd
_refine_ls_weighting_details 'w=1/[\s^2^(Fo^2^)+(0.0442P)^2^+2.7925P] where P=(Fo^2^+2Fc^2^)/3'
_refine_ls_weighting_scheme calc
_refine_ls_wR_factor_gt 0.1053
_refine_ls_wR_factor_ref 0.1196
_reflns_Friedel_coverage 0.000
_reflns_number_gt 7303
_reflns_number_total 10750
_reflns_threshold_expression 'I > 2\s(I)'
_cod_data_source_file cs0c03986_si_004.cif
_cod_data_source_block MSU156
_cod_original_cell_volume 4695.05(19)
_cod_original_sg_symbol_H-M 'P 21/c'
_cod_database_code 4518164
_shelx_shelxl_version_number 2014/7
_shelx_space_group_comment
;
The symmetry employed for this shelxl refinement is uniquely defined
by the following loop, which should always be used as a source of
symmetry information in preference to the above space-group names.
They are only intended as comments.
;
_shelx_estimated_absorpt_t_min 0.994
_shelx_estimated_absorpt_t_max 0.997
_oxdiff_exptl_absorpt_empirical_full_min 0.925
_oxdiff_exptl_absorpt_empirical_full_max 1.139
_oxdiff_exptl_absorpt_empirical_details
;
Empirical correction (ABSPACK) includes:
- Absorption correction using spherical harmonics
- Frame scaling
- Detector area scaling
;

loop_
_space_group_symop_operation_xyz
'x, y, z'
'-x, y+1/2, -z+1/2'
'-x, -y, -z'
'x, -y-1/2, z-1/2'

loop_
_atom_site_label
_atom_site_type_symbol
_atom_site_fract_x
_atom_site_fract_y
_atom_site_fract_z
_atom_site_U_iso_or_equiv
_atom_site_adp_type
_atom_site_occupancy
_atom_site_site_symmetry_order
_atom_site_calc_flag
_atom_site_refinement_flags_posn
_atom_site_refinement_flags_adp
_atom_site_refinement_flags_occupancy
_atom_site_disorder_assembly
_atom_site_disorder_group
O1 O 0.73455(9) 0.29521(6) 0.57413(8) 0.0195(3) Uani 1 1 d . . . . .
O2 O 0.62421(9) 0.13341(6) 0.38203(9) 0.0193(3) Uani 1 1 d . . . . .
H2H H 0.5835(17) 0.1486(11) 0.4156(16) 0.038(7) Uiso 1 1 d . . . . .
O3 O 0.77114(10) 0.09799(6) 0.27944(8) 0.0204(3) Uani 1 1 d . . . . .
H3H H 0.7164(16) 0.1048(10) 0.2632(14) 0.030(6) Uiso 1 1 d . . . . .
O4 O 0.97212(10) 0.40889(6) 0.59146(10) 0.0313(3) Uani 1 1 d . . . . .
O5 O 0.81226(9) 0.40352(6) 0.56574(9) 0.0239(3) Uani 1 1 d . . . . .
N1 N 0.89583(10) 0.31869(7) 0.59701(10) 0.0176(3) Uani 1 1 d . . . . .
C1 C 0.81636(13) 0.28040(8) 0.59013(11) 0.0164(4) Uani 1 1 d . . . . .
C2 C 0.84994(12) 0.21543(8) 0.60735(11) 0.0155(4) Uani 1 1 d . . . . .
C3 C 0.95546(12) 0.22415(8) 0.62658(11) 0.0167(4) Uani 1 1 d . . . . .
C4 C 1.02439(13) 0.18195(9) 0.64858(12) 0.0199(4) Uani 1 1 d . . . . .
H4 H 1.0071 0.1410 0.6542 0.024 Uiso 1 1 calc R U . . .
C5 C 1.11919(13) 0.19942(9) 0.66258(12) 0.0223(4) Uani 1 1 d . . . . .
C6 C 1.14106(14) 0.26008(10) 0.65646(12) 0.0252(4) Uani 1 1 d . . . . .
H6 H 1.2052 0.2725 0.6673 0.030 Uiso 1 1 calc R U . . .
C7 C 1.07308(14) 0.30336(9) 0.63522(13) 0.0245(4) Uani 1 1 d . . . . .
H7 H 1.0898 0.3446 0.6315 0.029 Uiso 1 1 calc R U . . .
C8 C 0.97991(13) 0.28427(8) 0.61965(12) 0.0190(4) Uani 1 1 d . . . . .
C9 C 0.82897(12) 0.17862(8) 0.52282(11) 0.0150(4) Uani 1 1 d . . . . .
C10 C 0.73407(12) 0.17061(7) 0.49514(11) 0.0153(4) Uani 1 1 d . . . . .
H10 H 0.6831 0.1841 0.5313 0.018 Uiso 1 1 calc R U . . .
C11 C 0.71462(12) 0.14283(8) 0.41461(11) 0.0148(4) Uani 1 1 d . . . . .
C12 C 0.78938(13) 0.12289(8) 0.36114(11) 0.0156(4) Uani 1 1 d . . . . .
C13 C 0.88335(12) 0.12658(8) 0.39017(11) 0.0163(4) Uani 1 1 d . . . . .
C14 C 0.90208(13) 0.15510(8) 0.47134(11) 0.0163(4) Uani 1 1 d . . . . .
H14 H 0.9664 0.1585 0.4918 0.020 Uiso 1 1 calc R U . . .
C15 C 0.96228(13) 0.10073(9) 0.33455(13) 0.0239(4) Uani 1 1 d . . . . .
H15A H 0.9731 0.1267 0.2831 0.036 Uiso 1 1 calc R U . . .
H15B H 0.9439 0.0606 0.3141 0.036 Uiso 1 1 calc R U . . .
H15C H 1.0212 0.0981 0.3702 0.036 Uiso 1 1 calc R U . . .
C16 C 0.79918(12) 0.19079(8) 0.69009(11) 0.0161(4) Uani 1 1 d . . . . .
C17 C 0.77451(15) 0.22889(9) 0.75901(13) 0.0269(4) Uani 1 1 d . . . . .
H17 H 0.7864 0.2707 0.7538 0.032 Uiso 1 1 calc R U . . .
C18 C 0.73267(17) 0.20657(10) 0.83549(13) 0.0327(5) Uani 1 1 d . . . . .
H18 H 0.7155 0.2331 0.8820 0.039 Uiso 1 1 calc R U . . .
C19 C 0.71611(16) 0.14619(10) 0.84392(13) 0.0311(5) Uani 1 1 d . . . . .
H19 H 0.6876 0.1309 0.8962 0.037 Uiso 1 1 calc R U . . .
C20 C 0.74096(16) 0.10789(9) 0.77615(13) 0.0305(5) Uani 1 1 d . . . . .
H20 H 0.7293 0.0661 0.7819 0.037 Uiso 1 1 calc R U . . .
C21 C 0.78296(14) 0.12992(8) 0.69953(12) 0.0224(4) Uani 1 1 d . . . . .
H21 H 0.8006 0.1031 0.6535 0.027 Uiso 1 1 calc R U . . .
C22 C 1.19671(14) 0.15409(10) 0.68071(14) 0.0297(5) Uani 1 1 d . . . . .
H22A H 1.2270 0.1428 0.6248 0.045 Uiso 1 1 calc R U . . .
H22B H 1.1688 0.1185 0.7083 0.045 Uiso 1 1 calc R U . . .
H22C H 1.2448 0.1715 0.7208 0.045 Uiso 1 1 calc R U . . .
C23 C 0.89824(14) 0.38156(8) 0.58500(12) 0.0215(4) Uani 1 1 d . . . . .
C24 C 0.80328(16) 0.46974(9) 0.54873(14) 0.0304(5) Uani 1 1 d . . . . .
C25 C 0.8374(2) 0.50444(10) 0.62981(15) 0.0437(6) Uani 1 1 d . . . . .
H25A H 0.8198 0.5467 0.6233 0.066 Uiso 1 1 calc R U . . .
H25B H 0.9071 0.5010 0.6355 0.066 Uiso 1 1 calc R U . . .
H25C H 0.8073 0.4880 0.6830 0.066 Uiso 1 1 calc R U . . .
C26 C 0.69680(17) 0.47720(10) 0.53352(18) 0.0432(6) Uani 1 1 d . . . . .
H26A H 0.6829 0.5190 0.5180 0.065 Uiso 1 1 calc R U . . .
H26B H 0.6627 0.4665 0.5878 0.065 Uiso 1 1 calc R U . . .
H26C H 0.6758 0.4510 0.4849 0.065 Uiso 1 1 calc R U . . .
C27 C 0.85845(17) 0.48567(11) 0.46586(15) 0.0382(6) Uani 1 1 d . . . . .
H27A H 0.9270 0.4791 0.4766 0.057 Uiso 1 1 calc R U . . .
H27B H 0.8473 0.5279 0.4509 0.057 Uiso 1 1 calc R U . . .
H27C H 0.8367 0.4603 0.4165 0.057 Uiso 1 1 calc R U . . .
O1B O 0.51852(9) 0.21795(6) 0.46563(9) 0.0212(3) Uani 1 1 d . . . . .
O2B O 0.61988(9) 0.36890(6) 0.66989(9) 0.0251(3) Uani 1 1 d . . . . .
H2HB H 0.6628(18) 0.3478(11) 0.6333(17) 0.046(7) Uiso 1 1 d . . . . .
O3B O 0.47345(10) 0.41155(7) 0.77109(9) 0.0278(3) Uani 1 1 d . . . . .
H3HB H 0.535(2) 0.3988(12) 0.7897(18) 0.060(8) Uiso 1 1 d . . . . .
O4B O 0.45682(9) 0.10589(6) 0.48429(8) 0.0213(3) Uani 1 1 d . . . . .
O5B O 0.29642(9) 0.09480(5) 0.46946(8) 0.0202(3) Uani 1 1 d . . . . .
N1B N 0.35986(10) 0.18660(6) 0.45282(10) 0.0154(3) Uani 1 1 d . . . . .
C1B C 0.43425(13) 0.22891(8) 0.45594(11) 0.0161(4) Uani 1 1 d . . . . .
C2B C 0.39137(12) 0.29206(8) 0.44425(12) 0.0159(4) Uani 1 1 d . . . . .
C3B C 0.28674(12) 0.27784(8) 0.42939(11) 0.0155(4) Uani 1 1 d . . . . .
C4B C 0.21210(13) 0.31677(8) 0.41067(11) 0.0178(4) Uani 1 1 d . . . . .
H4B H 0.2240 0.3586 0.4071 0.021 Uiso 1 1 calc R U . . .
C5B C 0.11952(13) 0.29490(8) 0.39707(12) 0.0184(4) Uani 1 1 d . . . . .
C6B C 0.10643(13) 0.23329(9) 0.39928(12) 0.0199(4) Uani 1 1 d . . . . .
H6B H 0.0443 0.2178 0.3874 0.024 Uiso 1 1 calc R U . . .
C7B C 0.18005(13) 0.19315(8) 0.41805(12) 0.0198(4) Uani 1 1 d . . . . .
H7B H 0.1688 0.1512 0.4199 0.024 Uiso 1 1 calc R U . . .
C8B C 0.27037(12) 0.21654(8) 0.43401(11) 0.0159(4) Uani 1 1 d . . . . .
C9B C 0.41262(13) 0.32677(8) 0.53068(12) 0.0164(4) Uani 1 1 d . . . . .
C10B C 0.50758(13) 0.33354(8) 0.55886(12) 0.0179(4) Uani 1 1 d . . . . .
H10B H 0.5581 0.3189 0.5232 0.022 Uiso 1 1 calc R U . . .
C11B C 0.52808(13) 0.36155(8) 0.63855(12) 0.0186(4) Uani 1 1 d . . . . .
C12B C 0.45486(13) 0.38418(8) 0.69143(12) 0.0192(4) Uani 1 1 d . . . . .
C13B C 0.36019(13) 0.37991(8) 0.66284(12) 0.0198(4) Uani 1 1 d . . . . .
C14B C 0.34035(13) 0.35070(8) 0.58257(12) 0.0172(4) Uani 1 1 d . . . . .
H14B H 0.2757 0.3471 0.5630 0.021 Uiso 1 1 calc R U . . .
C15B C 0.28156(14) 0.40574(10) 0.71816(13) 0.0275(5) Uani 1 1 d . . . . .
H15D H 0.2807 0.3856 0.7760 0.041 Uiso 1 1 calc R U . . .
H15E H 0.2199 0.3998 0.6878 0.041 Uiso 1 1 calc R U . . .
H15F H 0.2927 0.4487 0.7268 0.041 Uiso 1 1 calc R U . . .
C16B C 0.43350(12) 0.32148(8) 0.36083(12) 0.0184(4) Uani 1 1 d . . . . .
C17B C 0.45498(14) 0.28644(10) 0.28687(12) 0.0265(4) Uani 1 1 d . . . . .
H17B H 0.4467 0.2442 0.2895 0.032 Uiso 1 1 calc R U . . .
C18B C 0.48831(15) 0.31277(10) 0.20947(14) 0.0328(5) Uani 1 1 d . . . . .
H18B H 0.5036 0.2885 0.1598 0.039 Uiso 1 1 calc R U . . .
C19B C 0.49914(15) 0.37405(11) 0.20492(14) 0.0338(5) Uani 1 1 d . . . . .
H19B H 0.5215 0.3921 0.1519 0.041 Uiso 1 1 calc R U . . .
C20B C 0.47761(15) 0.40921(10) 0.27722(14) 0.0325(5) Uani 1 1 d . . . . .
H20B H 0.4848 0.4515 0.2738 0.039 Uiso 1 1 calc R U . . .
C21B C 0.44519(14) 0.38285(9) 0.35552(13) 0.0254(4) Uani 1 1 d . . . . .
H21B H 0.4311 0.4073 0.4054 0.030 Uiso 1 1 calc R U . . .
C22B C 0.03617(13) 0.33696(9) 0.38125(13) 0.0230(4) Uani 1 1 d . . . . .
H22D H 0.0245 0.3603 0.4352 0.035 Uiso 1 1 calc R U . . .
H22E H -0.0211 0.3136 0.3660 0.035 Uiso 1 1 calc R U . . .
H22F H 0.0511 0.3642 0.3323 0.035 Uiso 1 1 calc R U . . .
C23B C 0.37792(13) 0.12501(8) 0.47044(11) 0.0165(4) Uani 1 1 d . . . . .
C24B C 0.29670(14) 0.02906(8) 0.49197(13) 0.0216(4) Uani 1 1 d . . . . .
C25B C 0.19167(15) 0.01357(9) 0.48205(16) 0.0341(5) Uani 1 1 d . . . . .
H25D H 0.1821 -0.0289 0.4961 0.051 Uiso 1 1 calc R U . . .
H25E H 0.1707 0.0213 0.4209 0.051 Uiso 1 1 calc R U . . .
H25F H 0.1542 0.0383 0.5228 0.051 Uiso 1 1 calc R U . . .
C26B C 0.33224(15) 0.02076(9) 0.58683(13) 0.0264(4) Uani 1 1 d . . . . .
H26D H 0.3256 -0.0214 0.6039 0.040 Uiso 1 1 calc R U . . .
H26E H 0.2943 0.0458 0.6267 0.040 Uiso 1 1 calc R U . . .
H26F H 0.3997 0.0325 0.5910 0.040 Uiso 1 1 calc R U . . .
C27B C 0.35728(16) -0.00564(9) 0.42632(13) 0.0286(5) Uani 1 1 d . . . . .
H27D H 0.3498 -0.0487 0.4369 0.043 Uiso 1 1 calc R U . . .
H27E H 0.4247 0.0055 0.4341 0.043 Uiso 1 1 calc R U . . .
H27F H 0.3364 0.0039 0.3657 0.043 Uiso 1 1 calc R U . . .

loop_
_atom_site_aniso_label
_atom_site_aniso_U_11
_atom_site_aniso_U_22
_atom_site_aniso_U_33
_atom_site_aniso_U_23
_atom_site_aniso_U_13
_atom_site_aniso_U_12
O1 0.0179(7) 0.0180(7) 0.0225(7) -0.0019(5) -0.0015(5) 0.0011(5)
O2 0.0137(7) 0.0247(7) 0.0194(7) -0.0071(6) -0.0012(5) 0.0014(5)
O3 0.0176(7) 0.0298(8) 0.0137(7) -0.0043(5) -0.0035(5) 0.0027(6)
O4 0.0322(8) 0.0255(8) 0.0360(9) 0.0047(6) -0.0043(6) -0.0121(6)
O5 0.0293(8) 0.0145(6) 0.0279(8) 0.0030(6) 0.0030(6) -0.0009(6)
N1 0.0176(8) 0.0165(8) 0.0187(8) -0.0005(6) 0.0010(6) -0.0021(6)
C1 0.0203(10) 0.0178(9) 0.0112(8) -0.0017(7) 0.0011(7) -0.0018(7)
C2 0.0173(9) 0.0153(9) 0.0139(9) -0.0014(7) 0.0006(7) -0.0014(7)
C3 0.0166(9) 0.0230(9) 0.0104(8) -0.0037(7) 0.0011(7) -0.0016(7)
C4 0.0214(10) 0.0246(10) 0.0138(9) -0.0036(7) 0.0002(7) 0.0011(8)
C5 0.0199(10) 0.0355(11) 0.0113(9) -0.0035(8) 0.0006(7) 0.0032(8)
C6 0.0170(10) 0.0398(12) 0.0188(10) -0.0033(9) 0.0002(8) -0.0041(9)
C7 0.0229(10) 0.0285(11) 0.0220(10) -0.0018(8) 0.0017(8) -0.0070(8)
C8 0.0199(10) 0.0232(10) 0.0139(9) -0.0014(7) 0.0005(7) -0.0011(8)
C9 0.0174(9) 0.0149(9) 0.0129(8) 0.0012(7) -0.0001(7) -0.0011(7)
C10 0.0179(9) 0.0131(8) 0.0149(9) 0.0011(7) 0.0019(7) 0.0013(7)
C11 0.0142(9) 0.0145(8) 0.0155(9) 0.0028(7) -0.0021(7) -0.0008(7)
C12 0.0198(9) 0.0149(9) 0.0123(9) 0.0007(7) 0.0003(7) -0.0001(7)
C13 0.0182(9) 0.0167(9) 0.0139(9) 0.0019(7) 0.0014(7) -0.0007(7)
C14 0.0143(9) 0.0187(9) 0.0158(9) 0.0024(7) -0.0004(7) -0.0012(7)
C15 0.0181(10) 0.0335(11) 0.0201(10) -0.0071(8) 0.0022(7) -0.0019(8)
C16 0.0167(9) 0.0183(9) 0.0133(9) -0.0008(7) -0.0007(7) -0.0013(7)
C17 0.0435(13) 0.0178(10) 0.0194(10) -0.0015(8) 0.0045(9) -0.0009(9)
C18 0.0511(14) 0.0287(11) 0.0185(10) -0.0042(9) 0.0111(9) 0.0026(10)
C19 0.0429(13) 0.0332(12) 0.0172(10) 0.0042(9) 0.0071(9) -0.0057(10)
C20 0.0487(14) 0.0214(10) 0.0216(11) 0.0013(8) 0.0020(9) -0.0089(9)
C21 0.0326(11) 0.0197(10) 0.0148(9) -0.0028(7) 0.0015(8) -0.0022(8)
C22 0.0220(11) 0.0440(13) 0.0232(11) -0.0047(9) -0.0020(8) 0.0068(9)
C23 0.0280(11) 0.0209(10) 0.0157(9) 0.0002(7) 0.0008(8) -0.0055(8)
C24 0.0457(13) 0.0137(9) 0.0318(12) 0.0060(8) -0.0007(10) -0.0012(9)
C25 0.0778(19) 0.0160(11) 0.0372(13) 0.0013(9) -0.0017(12) -0.0006(11)
C26 0.0438(14) 0.0232(12) 0.0628(17) 0.0078(11) 0.0065(12) 0.0070(10)
C27 0.0448(14) 0.0357(13) 0.0340(13) 0.0170(10) -0.0045(10) -0.0095(11)
O1B 0.0157(7) 0.0180(7) 0.0300(7) -0.0037(6) -0.0019(5) 0.0023(5)
O2B 0.0176(7) 0.0350(8) 0.0225(7) -0.0092(6) -0.0034(6) 0.0017(6)
O3B 0.0252(8) 0.0386(9) 0.0196(7) -0.0117(6) -0.0055(6) 0.0077(6)
O4B 0.0206(7) 0.0187(7) 0.0248(7) 0.0035(5) 0.0021(5) 0.0023(5)
O5B 0.0202(7) 0.0145(6) 0.0259(7) 0.0038(5) -0.0003(5) -0.0012(5)
N1B 0.0141(7) 0.0152(7) 0.0171(8) 0.0014(6) 0.0005(6) -0.0002(6)
C1B 0.0194(9) 0.0181(9) 0.0108(8) -0.0009(7) 0.0013(7) -0.0009(7)
C2B 0.0149(9) 0.0152(9) 0.0175(9) 0.0012(7) 0.0000(7) 0.0005(7)
C3B 0.0169(9) 0.0171(9) 0.0126(8) -0.0012(7) 0.0009(7) -0.0010(7)
C4B 0.0200(9) 0.0178(9) 0.0157(9) 0.0006(7) -0.0002(7) 0.0014(7)
C5B 0.0173(9) 0.0242(10) 0.0137(9) 0.0004(7) 0.0013(7) 0.0014(7)
C6B 0.0157(9) 0.0251(10) 0.0190(9) 0.0017(8) -0.0007(7) -0.0037(8)
C7B 0.0210(10) 0.0180(9) 0.0204(10) 0.0018(7) 0.0006(7) -0.0034(7)
C8B 0.0154(9) 0.0188(9) 0.0134(9) 0.0009(7) -0.0001(7) 0.0017(7)
C9B 0.0184(9) 0.0146(9) 0.0162(9) 0.0002(7) -0.0002(7) -0.0005(7)
C10B 0.0181(9) 0.0164(9) 0.0193(9) -0.0011(7) 0.0006(7) 0.0004(7)
C11B 0.0169(9) 0.0181(9) 0.0208(10) -0.0005(7) -0.0024(7) 0.0003(7)
C12B 0.0241(10) 0.0181(9) 0.0155(9) -0.0028(7) -0.0031(7) 0.0025(8)
C13B 0.0189(9) 0.0201(9) 0.0204(10) 0.0003(7) 0.0014(7) 0.0024(7)
C14B 0.0142(9) 0.0170(9) 0.0204(9) 0.0005(7) -0.0016(7) -0.0008(7)
C15B 0.0228(10) 0.0363(12) 0.0233(11) -0.0081(9) -0.0002(8) 0.0058(9)
C16B 0.0127(9) 0.0230(10) 0.0194(9) 0.0037(7) -0.0019(7) -0.0007(7)
C17B 0.0306(11) 0.0305(11) 0.0184(10) 0.0005(8) 0.0008(8) -0.0036(9)
C18B 0.0340(12) 0.0440(13) 0.0203(10) -0.0010(10) 0.0019(9) -0.0022(10)
C19B 0.0295(12) 0.0485(14) 0.0234(11) 0.0138(10) 0.0018(9) -0.0004(10)
C20B 0.0357(12) 0.0296(11) 0.0323(12) 0.0124(9) 0.0021(9) -0.0022(9)
C21B 0.0264(11) 0.0249(11) 0.0248(11) 0.0028(8) 0.0027(8) 0.0007(8)
C22B 0.0169(9) 0.0269(10) 0.0252(10) 0.0010(8) -0.0005(8) 0.0021(8)
C23B 0.0204(10) 0.0159(9) 0.0134(9) 0.0003(7) 0.0013(7) -0.0002(7)
C24B 0.0267(10) 0.0112(9) 0.0269(10) 0.0034(7) 0.0010(8) -0.0024(7)
C25B 0.0289(12) 0.0212(11) 0.0520(14) 0.0086(10) -0.0032(10) -0.0059(9)
C26B 0.0369(12) 0.0184(10) 0.0241(10) 0.0043(8) 0.0039(9) -0.0004(9)
C27B 0.0415(13) 0.0183(10) 0.0260(11) -0.0007(8) 0.0006(9) 0.0004(9)

loop_
_atom_type_symbol
_atom_type_description
_atom_type_scat_dispersion_real
_atom_type_scat_dispersion_imag
_atom_type_scat_source
C C 0.0033 0.0016 'International Tables Vol C Tables 4.2.6.8 and 6.1.1.4'
H H 0.0000 0.0000 'International Tables Vol C Tables 4.2.6.8 and 6.1.1.4'
N N 0.0061 0.0033 'International Tables Vol C Tables 4.2.6.8 and 6.1.1.4'
O O 0.0106 0.0060 'International Tables Vol C Tables 4.2.6.8 and 6.1.1.4'

loop_
_geom_angle_atom_site_label_1
_geom_angle_atom_site_label_2
_geom_angle_atom_site_label_3
_geom_angle
_geom_angle_site_symmetry_1
_geom_angle_site_symmetry_3
_geom_angle_publ_flag
C11 O2 H2H 110.7(16) . . ?
C12 O3 H3H 111.1(16) . . ?
C23 O5 C24 118.27(15) . . ?
C1 N1 C23 127.86(16) . . ?
C1 N1 C8 109.60(14) . . ?
C23 N1 C8 122.54(15) . . ?
O1 C1 N1 126.35(16) . . ?
O1 C1 C2 124.99(16) . . ?
N1 C1 C2 108.66(14) . . ?
C3 C2 C9 113.80(14) . . ?
C3 C2 C16 110.29(14) . . ?
C9 C2 C16 113.14(14) . . ?
C3 C2 C1 101.85(14) . . ?
C9 C2 C1 107.85(13) . . ?
C16 C2 C1 109.20(14) . . ?
C4 C3 C8 120.25(17) . . ?
C4 C3 C2 129.26(17) . . ?
C8 C3 C2 110.49(16) . . ?
C3 C4 C5 120.22(18) . . ?
C3 C4 H4 119.9 . . ?
C5 C4 H4 119.9 . . ?
C6 C5 C4 118.10(18) . . ?
C6 C5 C22 120.52(18) . . ?
C4 C5 C22 121.35(18) . . ?
C7 C6 C5 122.78(18) . . ?
C7 C6 H6 118.6 . . ?
C5 C6 H6 118.6 . . ?
C8 C7 C6 117.62(19) . . ?
C8 C7 H7 121.2 . . ?
C6 C7 H7 121.2 . . ?
C7 C8 C3 121.00(17) . . ?
C7 C8 N1 129.61(17) . . ?
C3 C8 N1 109.38(15) . . ?
C14 C9 C10 119.02(16) . . ?
C14 C9 C2 121.81(15) . . ?
C10 C9 C2 119.12(15) . . ?
C11 C10 C9 119.68(16) . . ?
C11 C10 H10 120.2 . . ?
C9 C10 H10 120.2 . . ?
O2 C11 C10 123.71(16) . . ?
O2 C11 C12 115.93(15) . . ?
C10 C11 C12 120.35(16) . . ?
O3 C12 C13 118.37(16) . . ?
O3 C12 C11 120.84(15) . . ?
C13 C12 C11 120.77(16) . . ?
C12 C13 C14 118.14(16) . . ?
C12 C13 C15 119.97(16) . . ?
C14 C13 C15 121.89(16) . . ?
C9 C14 C13 121.75(16) . . ?
C9 C14 H14 119.1 . . ?
C13 C14 H14 119.1 . . ?
C13 C15 H15A 109.5 . . ?
C13 C15 H15B 109.5 . . ?
H15A C15 H15B 109.5 . . ?
C13 C15 H15C 109.5 . . ?
H15A C15 H15C 109.5 . . ?
H15B C15 H15C 109.5 . . ?
C21 C16 C17 118.80(17) . . ?
C21 C16 C2 120.66(16) . . ?
C17 C16 C2 120.42(16) . . ?
C16 C17 C18 120.71(18) . . ?
C16 C17 H17 119.6 . . ?
C18 C17 H17 119.6 . . ?
C19 C18 C17 120.06(19) . . ?
C19 C18 H18 120.0 . . ?
C17 C18 H18 120.0 . . ?
C18 C19 C20 119.72(19) . . ?
C18 C19 H19 120.1 . . ?
C20 C19 H19 120.1 . . ?
C19 C20 C21 120.50(19) . . ?
C19 C20 H20 119.7 . . ?
C21 C20 H20 119.7 . . ?
C16 C21 C20 120.20(18) . . ?
C16 C21 H21 119.9 . . ?
C20 C21 H21 119.9 . . ?
C5 C22 H22A 109.5 . . ?
C5 C22 H22B 109.5 . . ?
H22A C22 H22B 109.5 . . ?
C5 C22 H22C 109.5 . . ?
H22A C22 H22C 109.5 . . ?
H22B C22 H22C 109.5 . . ?
O4 C23 O5 127.26(18) . . ?
O4 C23 N1 120.94(18) . . ?
O5 C23 N1 111.80(16) . . ?
O5 C24 C26 102.36(16) . . ?
O5 C24 C27 109.17(17) . . ?
C26 C24 C27 110.93(19) . . ?
O5 C24 C25 109.79(16) . . ?
C26 C24 C25 111.5(2) . . ?
C27 C24 C25 112.63(19) . . ?
C24 C25 H25A 109.5 . . ?
C24 C25 H25B 109.5 . . ?
H25A C25 H25B 109.5 . . ?
C24 C25 H25C 109.5 . . ?
H25A C25 H25C 109.5 . . ?
H25B C25 H25C 109.5 . . ?
C24 C26 H26A 109.5 . . ?
C24 C26 H26B 109.5 . . ?
H26A C26 H26B 109.5 . . ?
C24 C26 H26C 109.5 . . ?
H26A C26 H26C 109.5 . . ?
H26B C26 H26C 109.5 . . ?
C24 C27 H27A 109.5 . . ?
C24 C27 H27B 109.5 . . ?
H27A C27 H27B 109.5 . . ?
C24 C27 H27C 109.5 . . ?
H27A C27 H27C 109.5 . . ?
H27B C27 H27C 109.5 . . ?
C11B O2B H2HB 109.7(15) . . ?
C12B O3B H3HB 106.8(17) . . ?
C23B O5B C24B 119.57(14) . . ?
C1B N1B C23B 120.90(14) . . ?
C1B N1B C8B 109.57(14) . . ?
C23B N1B C8B 129.48(15) . . ?
O1B C1B N1B 125.96(16) . . ?
O1B C1B C2B 125.13(16) . . ?
N1B C1B C2B 108.91(14) . . ?
C3B C2B C16B 110.25(14) . . ?
C3B C2B C1B 101.51(14) . . ?
C16B C2B C1B 109.37(14) . . ?
C3B C2B C9B 114.11(14) . . ?
C16B C2B C9B 113.79(14) . . ?
C1B C2B C9B 106.96(14) . . ?
C4B C3B C8B 120.27(16) . . ?
C4B C3B C2B 128.66(16) . . ?
C8B C3B C2B 111.05(15) . . ?
C3B C4B C5B 120.39(17) . . ?
C3B C4B H4B 119.8 . . ?
C5B C4B H4B 119.8 . . ?
C6B C5B C4B 117.72(17) . . ?
C6B C5B C22B 121.14(17) . . ?
C4B C5B C22B 121.14(17) . . ?
C5B C6B C7B 123.06(17) . . ?
C5B C6B H6B 118.5 . . ?
C7B C6B H6B 118.5 . . ?
C8B C7B C6B 117.62(17) . . ?
C8B C7B H7B 121.2 . . ?
C6B C7B H7B 121.2 . . ?
C7B C8B C3B 120.86(16) . . ?
C7B C8B N1B 130.24(16) . . ?
C3B C8B N1B 108.84(15) . . ?
C14B C9B C10B 118.73(16) . . ?
C14B C9B C2B 122.24(16) . . ?
C10B C9B C2B 119.02(16) . . ?
C11B C10B C9B 120.06(17) . . ?
C11B C10B H10B 120.0 . . ?
C9B C10B H10B 120.0 . . ?
O2B C11B C10B 122.55(17) . . ?
O2B C11B C12B 116.61(16) . . ?
C10B C11B C12B 120.84(16) . . ?
O3B C12B C13B 118.27(17) . . ?
O3B C12B C11B 121.84(16) . . ?
C13B C12B C11B 119.89(16) . . ?
C12B C13B C14B 118.64(17) . . ?
C12B C13B C15B 120.08(17) . . ?
C14B C13B C15B 121.28(16) . . ?
C9B C14B C13B 121.77(16) . . ?
C9B C14B H14B 119.1 . . ?
C13B C14B H14B 119.1 . . ?
C13B C15B H15D 109.5 . . ?
C13B C15B H15E 109.5 . . ?
H15D C15B H15E 109.5 . . ?
C13B C15B H15F 109.5 . . ?
H15D C15B H15F 109.5 . . ?
H15E C15B H15F 109.5 . . ?
C21B C16B C17B 118.84(18) . . ?
C21B C16B C2B 121.07(17) . . ?
C17B C16B C2B 119.97(17) . . ?
C18B C17B C16B 120.6(2) . . ?
C18B C17B H17B 119.7 . . ?
C16B C17B H17B 119.7 . . ?
C19B C18B C17B 119.9(2) . . ?
C19B C18B H18B 120.0 . . ?
C17B C18B H18B 120.0 . . ?
C18B C19B C20B 120.0(2) . . ?
C18B C19B H19B 120.0 . . ?
C20B C19B H19B 120.0 . . ?
C19B C20B C21B 120.2(2) . . ?
C19B C20B H20B 119.9 . . ?
C21B C20B H20B 119.9 . . ?
C16B C21B C20B 120.37(19) . . ?
C16B C21B H21B 119.8 . . ?
C20B C21B H21B 119.8 . . ?
C5B C22B H22D 109.5 . . ?
C5B C22B H22E 109.5 . . ?
H22D C22B H22E 109.5 . . ?
C5B C22B H22F 109.5 . . ?
H22D C22B H22F 109.5 . . ?
H22E C22B H22F 109.5 . . ?
O4B C23B O5B 127.63(16) . . ?
O4B C23B N1B 122.53(16) . . ?
O5B C23B N1B 109.83(15) . . ?
O5B C24B C25B 101.54(14) . . ?
O5B C24B C26B 109.30(15) . . ?
C25B C24B C26B 111.85(17) . . ?
O5B C24B C27B 110.48(15) . . ?
C25B C24B C27B 111.43(17) . . ?
C26B C24B C27B 111.78(16) . . ?
C24B C25B H25D 109.5 . . ?
C24B C25B H25E 109.5 . . ?
H25D C25B H25E 109.5 . . ?
C24B C25B H25F 109.5 . . ?
H25D C25B H25F 109.5 . . ?
H25E C25B H25F 109.5 . . ?
C24B C26B H26D 109.5 . . ?
C24B C26B H26E 109.5 . . ?
H26D C26B H26E 109.5 . . ?
C24B C26B H26F 109.5 . . ?
H26D C26B H26F 109.5 . . ?
H26E C26B H26F 109.5 . . ?
C24B C27B H27D 109.5 . . ?
C24B C27B H27E 109.5 . . ?
H27D C27B H27E 109.5 . . ?
C24B C27B H27F 109.5 . . ?
H27D C27B H27F 109.5 . . ?
H27E C27B H27F 109.5 . . ?

loop_
_geom_bond_atom_site_label_1
_geom_bond_atom_site_label_2
_geom_bond_distance
_geom_bond_site_symmetry_2
_geom_bond_publ_flag
O1 C1 1.212(2) . ?
O2 C11 1.367(2) . ?
O2 H2H 0.84(2) . ?
O3 C12 1.372(2) . ?
O3 H3H 0.81(2) . ?
O4 C23 1.202(2) . ?
O5 C23 1.327(2) . ?
O5 C24 1.504(2) . ?
N1 C1 1.404(2) . ?
N1 C23 1.415(2) . ?
N1 C8 1.441(2) . ?
C1 C2 1.545(2) . ?
C2 C3 1.512(2) . ?
C2 C9 1.541(2) . ?
C2 C16 1.542(2) . ?
C3 C4 1.385(3) . ?
C3 C8 1.388(3) . ?
C4 C5 1.395(3) . ?
C4 H4 0.9500 . ?
C5 C6 1.391(3) . ?
C5 C22 1.505(3) . ?
C6 C7 1.389(3) . ?
C6 H6 0.9500 . ?
C7 C8 1.387(3) . ?
C7 H7 0.9500 . ?
C9 C14 1.392(2) . ?
C9 C10 1.397(2) . ?
C10 C11 1.387(2) . ?
C10 H10 0.9500 . ?
C11 C12 1.398(2) . ?
C12 C13 1.382(2) . ?
C13 C14 1.401(2) . ?
C13 C15 1.507(2) . ?
C14 H14 0.9500 . ?
C15 H15A 0.9800 . ?
C15 H15B 0.9800 . ?
C15 H15C 0.9800 . ?
C16 C21 1.384(3) . ?
C16 C17 1.388(3) . ?
C17 C18 1.390(3) . ?
C17 H17 0.9500 . ?
C18 C19 1.373(3) . ?
C18 H18 0.9500 . ?
C19 C20 1.378(3) . ?
C19 H19 0.9500 . ?
C20 C21 1.390(3) . ?
C20 H20 0.9500 . ?
C21 H21 0.9500 . ?
C22 H22A 0.9800 . ?
C22 H22B 0.9800 . ?
C22 H22C 0.9800 . ?
C24 C26 1.512(3) . ?
C24 C27 1.516(3) . ?
C24 C25 1.519(3) . ?
C25 H25A 0.9800 . ?
C25 H25B 0.9800 . ?
C25 H25C 0.9800 . ?
C26 H26A 0.9800 . ?
C26 H26B 0.9800 . ?
C26 H26C 0.9800 . ?
C27 H27A 0.9800 . ?
C27 H27B 0.9800 . ?
C27 H27C 0.9800 . ?
O1B C1B 1.210(2) . ?
O2B C11B 1.372(2) . ?
O2B H2HB 0.94(3) . ?
O3B C12B 1.369(2) . ?
O3B H3HB 0.94(3) . ?
O4B C23B 1.198(2) . ?
O5B C23B 1.323(2) . ?
O5B C24B 1.505(2) . ?
N1B C1B 1.404(2) . ?
N1B C23B 1.421(2) . ?
N1B C8B 1.443(2) . ?
C1B C2B 1.540(2) . ?
C2B C3B 1.510(2) . ?
C2B C16B 1.540(2) . ?
C2B C9B 1.541(2) . ?
C3B C4B 1.384(2) . ?
C3B C8B 1.388(2) . ?
C4B C5B 1.396(3) . ?
C4B H4B 0.9500 . ?
C5B C6B 1.387(3) . ?
C5B C22B 1.513(3) . ?
C6B C7B 1.391(3) . ?
C6B H6B 0.9500 . ?
C7B C8B 1.384(2) . ?
C7B H7B 0.9500 . ?
C9B C14B 1.390(2) . ?
C9B C10B 1.397(2) . ?
C10B C11B 1.381(2) . ?
C10B H10B 0.9500 . ?
C11B C12B 1.397(3) . ?
C12B C13B 1.390(3) . ?
C13B C14B 1.399(3) . ?
C13B C15B 1.501(3) . ?
C14B H14B 0.9500 . ?
C15B H15D 0.9800 . ?
C15B H15E 0.9800 . ?
C15B H15F 0.9800 . ?
C16B C21B 1.381(3) . ?
C16B C17B 1.396(3) . ?
C17B C18B 1.390(3) . ?
C17B H17B 0.9500 . ?
C18B C19B 1.377(3) . ?
C18B H18B 0.9500 . ?
C19B C20B 1.378(3) . ?
C19B H19B 0.9500 . ?
C20B C21B 1.398(3) . ?
C20B H20B 0.9500 . ?
C21B H21B 0.9500 . ?
C22B H22D 0.9800 . ?
C22B H22E 0.9800 . ?
C22B H22F 0.9800 . ?
C24B C25B 1.513(3) . ?
C24B C26B 1.519(3) . ?
C24B C27B 1.520(3) . ?
C25B H25D 0.9800 . ?
C25B H25E 0.9800 . ?
C25B H25F 0.9800 . ?
C26B H26D 0.9800 . ?
C26B H26E 0.9800 . ?
C26B H26F 0.9800 . ?
C27B H27D 0.9800 . ?
C27B H27E 0.9800 . ?
C27B H27F 0.9800 . ?

loop_
_geom_torsion_atom_site_label_1
_geom_torsion_atom_site_label_2
_geom_torsion_atom_site_label_3
_geom_torsion_atom_site_label_4
_geom_torsion
_geom_torsion_site_symmetry_1
_geom_torsion_site_symmetry_2
_geom_torsion_site_symmetry_3
_geom_torsion_site_symmetry_4
_geom_torsion_publ_flag
C23 N1 C1 O1 -1.6(3) . . . . ?
C8 N1 C1 O1 178.11(17) . . . . ?
C23 N1 C1 C2 178.99(16) . . . . ?
C8 N1 C1 C2 -1.34(18) . . . . ?
O1 C1 C2 C3 -177.93(17) . . . . ?
N1 C1 C2 C3 1.52(17) . . . . ?
O1 C1 C2 C9 62.0(2) . . . . ?
N1 C1 C2 C9 -118.53(15) . . . . ?
O1 C1 C2 C16 -61.3(2) . . . . ?
N1 C1 C2 C16 118.15(15) . . . . ?
C9 C2 C3 C4 -65.5(2) . . . . ?
C16 C2 C3 C4 62.9(2) . . . . ?
C1 C2 C3 C4 178.75(17) . . . . ?
C9 C2 C3 C8 114.57(17) . . . . ?
C16 C2 C3 C8 -117.04(16) . . . . ?
C1 C2 C3 C8 -1.21(18) . . . . ?
C8 C3 C4 C5 -1.0(3) . . . . ?
C2 C3 C4 C5 179.04(17) . . . . ?
C3 C4 C5 C6 1.9(3) . . . . ?
C3 C4 C5 C22 -175.98(17) . . . . ?
C4 C5 C6 C7 -1.4(3) . . . . ?
C22 C5 C6 C7 176.50(18) . . . . ?
C5 C6 C7 C8 0.0(3) . . . . ?
C6 C7 C8 C3 1.0(3) . . . . ?
C6 C7 C8 N1 179.75(17) . . . . ?
C4 C3 C8 C7 -0.5(3) . . . . ?
C2 C3 C8 C7 179.43(16) . . . . ?
C4 C3 C8 N1 -179.48(15) . . . . ?
C2 C3 C8 N1 0.5(2) . . . . ?
C1 N1 C8 C7 -178.27(18) . . . . ?
C23 N1 C8 C7 1.4(3) . . . . ?
C1 N1 C8 C3 0.6(2) . . . . ?
C23 N1 C8 C3 -179.75(16) . . . . ?
C3 C2 C9 C14 1.3(2) . . . . ?
C16 C2 C9 C14 -125.64(18) . . . . ?
C1 C2 C9 C14 113.47(18) . . . . ?
C3 C2 C9 C10 -176.17(15) . . . . ?
C16 C2 C9 C10 56.9(2) . . . . ?
C1 C2 C9 C10 -64.0(2) . . . . ?
C14 C9 C10 C11 -4.0(3) . . . . ?
C2 C9 C10 C11 173.53(15) . . . . ?
C9 C10 C11 O2 -179.62(16) . . . . ?
C9 C10 C11 C12 0.0(3) . . . . ?
O2 C11 C12 O3 2.8(2) . . . . ?
C10 C11 C12 O3 -176.81(16) . . . . ?
O2 C11 C12 C13 -175.74(16) . . . . ?
C10 C11 C12 C13 4.6(3) . . . . ?
O3 C12 C13 C14 176.44(15) . . . . ?
C11 C12 C13 C14 -5.0(3) . . . . ?
O3 C12 C13 C15 -3.1(3) . . . . ?
C11 C12 C13 C15 175.48(17) . . . . ?
C10 C9 C14 C13 3.6(3) . . . . ?
C2 C9 C14 C13 -173.83(16) . . . . ?
C12 C13 C14 C9 0.9(3) . . . . ?
C15 C13 C14 C9 -179.61(17) . . . . ?
C3 C2 C16 C21 -96.40(19) . . . . ?
C9 C2 C16 C21 32.4(2) . . . . ?
C1 C2 C16 C21 152.47(16) . . . . ?
C3 C2 C16 C17 79.4(2) . . . . ?
C9 C2 C16 C17 -151.82(17) . . . . ?
C1 C2 C16 C17 -31.7(2) . . . . ?
C21 C16 C17 C18 -1.2(3) . . . . ?
C2 C16 C17 C18 -177.07(19) . . . . ?
C16 C17 C18 C19 0.6(3) . . . . ?
C17 C18 C19 C20 -0.1(3) . . . . ?
C18 C19 C20 C21 0.2(3) . . . . ?
C17 C16 C21 C20 1.3(3) . . . . ?
C2 C16 C21 C20 177.15(18) . . . . ?
C19 C20 C21 C16 -0.8(3) . . . . ?
C24 O5 C23 O4 0.7(3) . . . . ?
C24 O5 C23 N1 -178.49(15) . . . . ?
C1 N1 C23 O4 -178.72(17) . . . . ?
C8 N1 C23 O4 1.6(3) . . . . ?
C1 N1 C23 O5 0.5(3) . . . . ?
C8 N1 C23 O5 -179.13(15) . . . . ?
C23 O5 C24 C26 -177.72(17) . . . . ?
C23 O5 C24 C27 64.7(2) . . . . ?
C23 O5 C24 C25 -59.2(2) . . . . ?
C23B N1B C1B O1B 6.6(3) . . . . ?
C8B N1B C1B O1B -175.83(17) . . . . ?
C23B N1B C1B C2B -173.85(14) . . . . ?
C8B N1B C1B C2B 3.74(18) . . . . ?
O1B C1B C2B C3B 176.47(16) . . . . ?
N1B C1B C2B C3B -3.10(17) . . . . ?
O1B C1B C2B C16B 60.0(2) . . . . ?
N1B C1B C2B C16B -119.59(15) . . . . ?
O1B C1B C2B C9B -63.7(2) . . . . ?
N1B C1B C2B C9B 116.76(15) . . . . ?
C16B C2B C3B C4B -60.9(2) . . . . ?
C1B C2B C3B C4B -176.74(17) . . . . ?
C9B C2B C3B C4B 68.6(2) . . . . ?
C16B C2B C3B C8B 117.25(16) . . . . ?
C1B C2B C3B C8B 1.41(18) . . . . ?
C9B C2B C3B C8B -113.25(17) . . . . ?
C8B C3B C4B C5B 0.6(3) . . . . ?
C2B C3B C4B C5B 178.60(17) . . . . ?
C3B C4B C5B C6B -2.7(3) . . . . ?
C3B C4B C5B C22B 176.81(16) . . . . ?
C4B C5B C6B C7B 2.8(3) . . . . ?
C22B C5B C6B C7B -176.63(17) . . . . ?
C5B C6B C7B C8B -0.8(3) . . . . ?
C6B C7B C8B C3B -1.4(3) . . . . ?
C6B C7B C8B N1B -178.34(17) . . . . ?
C4B C3B C8B C7B 1.5(3) . . . . ?
C2B C3B C8B C7B -176.83(16) . . . . ?
C4B C3B C8B N1B 179.05(15) . . . . ?
C2B C3B C8B N1B 0.7(2) . . . . ?
C1B N1B C8B C7B 174.42(18) . . . . ?
C23B N1B C8B C7B -8.3(3) . . . . ?
C1B N1B C8B C3B -2.83(19) . . . . ?
C23B N1B C8B C3B 174.49(16) . . . . ?
C3B C2B C9B C14B -9.5(2) . . . . ?
C16B C2B C9B C14B 118.22(18) . . . . ?
C1B C2B C9B C14B -120.90(18) . . . . ?
C3B C2B C9B C10B 169.33(16) . . . . ?
C16B C2B C9B C10B -63.0(2) . . . . ?
C1B C2B C9B C10B 57.9(2) . . . . ?
C14B C9B C10B C11B 2.5(3) . . . . ?
C2B C9B C10B C11B -176.40(16) . . . . ?
C9B C10B C11B O2B 179.34(17) . . . . ?
C9B C10B C11B C12B -0.9(3) . . . . ?
O2B C11B C12B O3B -0.9(3) . . . . ?
C10B C11B C12B O3B 179.31(17) . . . . ?
O2B C11B C12B C13B 178.19(16) . . . . ?
C10B C11B C12B C13B -1.6(3) . . . . ?
O3B C12B C13B C14B -178.44(17) . . . . ?
C11B C12B C13B C14B 2.4(3) . . . . ?
O3B C12B C13B C15B 0.9(3) . . . . ?
C11B C12B C13B C15B -178.22(18) . . . . ?
C10B C9B C14B C13B -1.6(3) . . . . ?
C2B C9B C14B C13B 177.22(16) . . . . ?
C12B C13B C14B C9B -0.8(3) . . . . ?
C15B C13B C14B C9B 179.81(18) . . . . ?
C3B C2B C16B C21B 99.7(2) . . . . ?
C1B C2B C16B C21B -149.47(17) . . . . ?
C9B C2B C16B C21B -29.9(2) . . . . ?
C3B C2B C16B C17B -76.3(2) . . . . ?
C1B C2B C16B C17B 34.5(2) . . . . ?
C9B C2B C16B C17B 154.08(17) . . . . ?
C21B C16B C17B C18B 0.5(3) . . . . ?
C2B C16B C17B C18B 176.61(18) . . . . ?
C16B C17B C18B C19B -0.9(3) . . . . ?
C17B C18B C19B C20B 0.5(3) . . . . ?
C18B C19B C20B C21B 0.3(3) . . . . ?
C17B C16B C21B C20B 0.2(3) . . . . ?
C2B C16B C21B C20B -175.78(17) . . . . ?
C19B C20B C21B C16B -0.7(3) . . . . ?
C24B O5B C23B O4B 3.2(3) . . . . ?
C24B O5B C23B N1B -176.30(14) . . . . ?
C1B N1B C23B O4B -3.7(3) . . . . ?
C8B N1B C23B O4B 179.23(16) . . . . ?
C1B N1B C23B O5B 175.80(14) . . . . ?
C8B N1B C23B O5B -1.3(2) . . . . ?
C23B O5B C24B C25B -179.64(16) . . . . ?
C23B O5B C24B C26B 62.1(2) . . . . ?
C23B O5B C24B C27B -61.3(2) . . . . ?
